data_4079912
loop_
_publ_author_name
'Marchenko, Anatoliy P.'
'Koidan, Heorgiy N.'
'Hurieva, Anastasiya N.'
'Gutov, Oleksii V.'
'Kostyuk, Aleksandr N.'
'Tubaro, Cristina'
'Lollo, Samira'
'Lanza, Arianna'
'Nestola, Fabrizio'
'Biffis, Andrea'

_publ_section_title
;
 N-Phosphorylated Azolylidenes: Novel Ligands for Dinuclear Complexes of
 Coinage Metals
;
_journal_issue 2
_journal_name_full Organometallics
_journal_page_first 718
_journal_paper_doi 10.1021/om301051t
_journal_volume 32
_journal_year 2013
_chemical_formula_moiety 'C24 H46 Ag2 N4 P2, 2(C F3 O3 S)'
_chemical_formula_sum 'C26 H46 Ag2 F6 N4 O6 P2 S2'
_chemical_formula_weight 966.47
_chemical_name_systematic
;

 ?

;
_space_group_IT_number 2
_symmetry_cell_setting triclinic
_symmetry_space_group_name_Hall '-P 1'
_symmetry_space_group_name_H-M 'P -1'
_atom_sites_solution_hydrogens geom
_atom_sites_solution_primary direct
_atom_sites_solution_secondary difmap
_audit_creation_method SHELXL-97
_cell_angle_alpha 69.1640(10)
_cell_angle_beta 84.519(2)
_cell_angle_gamma 75.1280(10)
_cell_formula_units_Z 1
_cell_length_a 8.0126(2)
_cell_length_b 10.8956(3)
_cell_length_c 11.8288(3)
_cell_measurement_reflns_used 7289
_cell_measurement_temperature 173(2)
_cell_measurement_theta_max 26.69
_cell_measurement_theta_min 2.63
_cell_volume 932.80(4)
_computing_cell_refinement 'Bruker SMART'
_computing_data_collection 'Bruker SMART'
_computing_data_reduction 'Bruker SAINT'
_computing_molecular_graphics 'Bruker SHELXTL'
_computing_publication_material 'Bruker SHELXTL'
_computing_structure_refinement 'SHELXL-97 (Sheldrick, 1997)'
_computing_structure_solution 'SHELXS-97 (Sheldrick, 1990)'
_diffrn_ambient_temperature 173(2)
_diffrn_measured_fraction_theta_full 0.986
_diffrn_measured_fraction_theta_max 0.986
_diffrn_measurement_device_type 'CCD area detector'
_diffrn_measurement_method 'phi and omega scans'
_diffrn_radiation_monochromator graphite
_diffrn_radiation_source 'fine-focus sealed tube'
_diffrn_radiation_type MoK\a
_diffrn_radiation_wavelength 0.71073
_diffrn_reflns_av_R_equivalents 0.0333
_diffrn_reflns_av_sigmaI/netI 0.0335
_diffrn_reflns_limit_h_max 10
_diffrn_reflns_limit_h_min -10
_diffrn_reflns_limit_k_max 13
_diffrn_reflns_limit_k_min -13
_diffrn_reflns_limit_l_max 14
_diffrn_reflns_limit_l_min -14
_diffrn_reflns_number 14285
_diffrn_reflns_theta_full 26.79
_diffrn_reflns_theta_max 26.79
_diffrn_reflns_theta_min 1.84
_exptl_absorpt_coefficient_mu 1.320
_exptl_absorpt_correction_T_max 0.6551
_exptl_absorpt_correction_T_min 0.3974887206
_exptl_absorpt_correction_type multi-scan
_exptl_absorpt_process_details sadabs
_exptl_crystal_density_diffrn 1.720
_exptl_crystal_density_meas ?
_exptl_crystal_density_method 'not measured'
_exptl_crystal_F_000 488
_exptl_crystal_size_max 0.64
_exptl_crystal_size_mid 0.53
_exptl_crystal_size_min 0.35
_refine_diff_density_max 0.494
_refine_diff_density_min -0.370
_refine_diff_density_rms 0.080
_refine_ls_extinction_method none
_refine_ls_goodness_of_fit_ref 1.260
_refine_ls_hydrogen_treatment mixed
_refine_ls_matrix_type full
_refine_ls_number_parameters 309
_refine_ls_number_reflns 3929
_refine_ls_number_restraints 0
_refine_ls_restrained_S_all 1.260
_refine_ls_R_factor_all 0.0315
_refine_ls_R_factor_gt 0.0254
_refine_ls_shift/su_max 0.001
_refine_ls_shift/su_mean 0.000
_refine_ls_structure_factor_coef Fsqd
_refine_ls_weighting_details 'calc w=1/[\s^2^(Fo^2^)+(0.0187P)^2^+0.0000P] where P=(Fo^2^+2Fc^2^)/3'
_refine_ls_weighting_scheme calc
_refine_ls_wR_factor_gt 0.0523
_refine_ls_wR_factor_ref 0.0543
_reflns_number_gt 3474
_reflns_number_total 3929
_reflns_threshold_expression >2sigma(I)
_cod_data_source_file om301051t_si_002.cif
_cod_data_source_block 1-Ag
_cod_depositor_comments
;
The following automatic conversions were performed:

'_symmetry_cell_setting' value 'Triclinic' changed to 'triclinic'
according to /home/saulius/struct/CIF-dictionaries/cif_core.dic
dictionary named 'cif_core.dic' version 2.4.2 from 2011-04-26.

Automatic conversion script
Id: cif_fix_values 1891 2012-01-12 08:04:46Z andrius 

The following automatic conversions were performed:

'_exptl_crystal_density_meas' value 'not measured' was changed to '?'
- the value is perceived as not measured.

Automatic conversion script
Id: cif_fix_values 3008 2015-01-20 13:52:24Z robertas 
;
_cod_original_sg_symbol_H-M P-1
_cod_database_code 4079912

loop_
_symmetry_equiv_pos_as_xyz
'x, y, z'
'-x, -y, -z'

loop_
_atom_site_label
_atom_site_type_symbol
_atom_site_fract_x
_atom_site_fract_y
_atom_site_fract_z
_atom_site_U_iso_or_equiv
_atom_site_adp_type
_atom_site_occupancy
_atom_site_symmetry_multiplicity
_atom_site_calc_flag
Ag1 Ag 0.46662(2) 0.014748(16) 0.880287(15) 0.02054(7) Uani 1 1 d
P1 P 0.53505(7) 0.22991(6) 0.81670(5) 0.01593(13) Uani 1 1 d
S3 S 0.22909(8) 0.25714(6) 0.25063(6) 0.02412(14) Uani 1 1 d
C1 C 0.6979(3) 0.2477(2) 0.6920(2) 0.0211(5) Uani 1 1 d
C6 C 0.3337(3) 0.3671(2) 0.78752(19) 0.0190(5) Uani 1 1 d
C7 C 0.3563(4) 0.5113(3) 0.7431(3) 0.0306(6) Uani 1 1 d
C3 C 0.6353(4) 0.2022(3) 0.5976(3) 0.0342(6) Uani 1 1 d
C5 C 0.2285(4) 0.3508(3) 0.6955(3) 0.0382(7) Uani 1 1 d
C8 C 0.2362(4) 0.3406(3) 0.9082(3) 0.0367(7) Uani 1 1 d
C2 C 0.8644(4) 0.1459(3) 0.7485(3) 0.0339(6) Uani 1 1 d
C4 C 0.7335(4) 0.3871(3) 0.6275(3) 0.0342(7) Uani 1 1 d
O2 O 0.2739(3) 0.13601(19) 0.22212(18) 0.0539(6) Uani 1 1 d
O3 O 0.0667(2) 0.3447(2) 0.20407(18) 0.0506(6) Uani 1 1 d
O1 O 0.3639(3) 0.3240(2) 0.2382(2) 0.0525(6) Uani 1 1 d
N1 N 0.6331(2) 0.24693(18) 0.93353(16) 0.0179(4) Uani 1 1 d
C9 C 0.1904(4) 0.1959(3) 0.4128(2) 0.0400(7) Uani 1 1 d
F2 F 0.0692(3) 0.1278(2) 0.44137(16) 0.0731(6) Uani 1 1 d
F1 F 0.1413(3) 0.2985(2) 0.45431(17) 0.0825(7) Uani 1 1 d
F3 F 0.3288(3) 0.1151(2) 0.47302(18) 0.0794(7) Uani 1 1 d
N2 N 0.7318(2) 0.19789(18) 1.11079(16) 0.0178(4) Uani 1 1 d
C10 C 0.6452(3) 0.1530(2) 1.04815(19) 0.0166(5) Uani 1 1 d
C12 C 0.7738(3) 0.3170(2) 1.0394(2) 0.0229(5) Uani 1 1 d
C13 C 0.7122(3) 0.3492(2) 0.9297(2) 0.0238(5) Uani 1 1 d
C14 C 0.7656(4) 0.1349(3) 1.2408(2) 0.0264(6) Uani 1 1 d
H4 H 0.878(3) 0.138(2) 1.253(2) 0.030(7) Uiso 1 1 d
H1 H 0.836(3) 0.359(2) 1.069(2) 0.029(7) Uiso 1 1 d
H2 H 0.710(3) 0.419(2) 0.866(2) 0.018(6) Uiso 1 1 d
H12 H 0.721(3) 0.204(3) 0.531(2) 0.035(7) Uiso 1 1 d
H5 H 0.686(3) 0.185(3) 1.282(2) 0.031(7) Uiso 1 1 d
H18 H 0.115(4) 0.409(3) 0.692(2) 0.035(7) Uiso 1 1 d
H20 H 0.407(4) 0.536(3) 0.665(3) 0.042(8) Uiso 1 1 d
H9 H 0.911(3) 0.175(3) 0.803(2) 0.036(8) Uiso 1 1 d
H10 H 0.845(3) 0.060(3) 0.788(2) 0.040(8) Uiso 1 1 d
H13 H 0.612(3) 0.119(3) 0.632(2) 0.041(8) Uiso 1 1 d
H16 H 0.125(4) 0.402(3) 0.894(2) 0.038(8) Uiso 1 1 d
H6 H 0.774(3) 0.423(2) 0.682(2) 0.029(7) Uiso 1 1 d
H3 H 0.757(3) 0.045(3) 1.264(2) 0.038(8) Uiso 1 1 d
H19 H 0.242(3) 0.570(2) 0.737(2) 0.023(6) Uiso 1 1 d
H17 H 0.220(3) 0.259(3) 0.719(2) 0.039(8) Uiso 1 1 d
H15 H 0.217(3) 0.248(3) 0.940(2) 0.034(7) Uiso 1 1 d
H14 H 0.292(4) 0.354(3) 0.966(3) 0.070(11) Uiso 1 1 d
H11 H 0.953(4) 0.141(3) 0.687(2) 0.043(8) Uiso 1 1 d
H7 H 0.634(5) 0.449(3) 0.584(3) 0.069(11) Uiso 1 1 d
H8 H 0.822(4) 0.379(3) 0.569(2) 0.035(8) Uiso 1 1 d
H21 H 0.533(4) 0.265(3) 0.560(2) 0.042(8) Uiso 1 1 d
H23 H 0.413(4) 0.525(3) 0.804(2) 0.041(8) Uiso 1 1 d
H22 H 0.280(4) 0.363(3) 0.624(3) 0.067(12) Uiso 1 1 d

loop_
_atom_site_aniso_label
_atom_site_aniso_U_11
_atom_site_aniso_U_22
_atom_site_aniso_U_33
_atom_site_aniso_U_23
_atom_site_aniso_U_13
_atom_site_aniso_U_12
Ag1 0.02915(11) 0.01694(10) 0.01718(10) -0.00281(7) -0.00190(7) -0.01207(8)
P1 0.0183(3) 0.0145(3) 0.0159(3) -0.0046(2) 0.0008(2) -0.0067(2)
S3 0.0209(3) 0.0219(3) 0.0311(3) -0.0109(3) 0.0045(3) -0.0067(3)
C1 0.0220(12) 0.0190(13) 0.0219(12) -0.0069(10) 0.0057(10) -0.0065(10)
C6 0.0162(12) 0.0190(12) 0.0198(11) -0.0042(9) -0.0008(9) -0.0039(10)
C7 0.0264(15) 0.0195(14) 0.0403(17) -0.0067(12) 0.0034(13) -0.0023(12)
C3 0.0417(18) 0.0391(18) 0.0245(14) -0.0133(13) 0.0079(14) -0.0141(15)
C5 0.0283(17) 0.0392(19) 0.048(2) -0.0182(15) -0.0150(15) -0.0003(14)
C8 0.0293(16) 0.0345(18) 0.0325(16) -0.0030(13) 0.0119(13) -0.0006(14)
C2 0.0243(15) 0.0322(17) 0.0391(17) -0.0102(14) 0.0066(13) -0.0018(13)
C4 0.0390(17) 0.0280(16) 0.0321(16) -0.0061(13) 0.0177(14) -0.0147(14)
O2 0.0893(17) 0.0294(11) 0.0462(12) -0.0203(9) 0.0322(12) -0.0210(11)
O3 0.0292(11) 0.0694(15) 0.0465(13) -0.0186(11) -0.0137(10) 0.0028(10)
O1 0.0376(12) 0.0354(12) 0.0801(16) -0.0033(11) -0.0032(11) -0.0241(10)
N1 0.0201(10) 0.0163(10) 0.0191(10) -0.0048(8) -0.0006(8) -0.0088(8)
C9 0.0486(18) 0.0468(18) 0.0342(16) -0.0211(14) -0.0012(14) -0.0172(15)
F2 0.0877(15) 0.1135(18) 0.0407(10) -0.0285(11) 0.0302(10) -0.0708(14)
F1 0.132(2) 0.0831(15) 0.0528(12) -0.0529(11) 0.0067(13) -0.0217(14)
F3 0.0849(15) 0.0761(14) 0.0571(12) 0.0088(11) -0.0385(12) -0.0170(12)
N2 0.0189(10) 0.0151(10) 0.0188(10) -0.0049(8) -0.0040(8) -0.0034(8)
C10 0.0154(11) 0.0162(12) 0.0170(11) -0.0050(9) -0.0012(9) -0.0024(9)
C12 0.0252(13) 0.0197(13) 0.0289(13) -0.0105(10) 0.0000(11) -0.0109(11)
C13 0.0298(14) 0.0166(13) 0.0264(13) -0.0034(11) -0.0010(11) -0.0133(11)
C14 0.0320(16) 0.0235(15) 0.0239(13) -0.0068(11) -0.0091(12) -0.0057(12)

loop_
_atom_type_symbol
_atom_type_description
_atom_type_scat_dispersion_real
_atom_type_scat_dispersion_imag
_atom_type_scat_source
C C 0.0033 0.0016 'International Tables Vol C Tables 4.2.6.8 and 6.1.1.4'
H H 0.0000 0.0000 'International Tables Vol C Tables 4.2.6.8 and 6.1.1.4'
N N 0.0061 0.0033 'International Tables Vol C Tables 4.2.6.8 and 6.1.1.4'
O O 0.0106 0.0060 'International Tables Vol C Tables 4.2.6.8 and 6.1.1.4'
F F 0.0171 0.0103 'International Tables Vol C Tables 4.2.6.8 and 6.1.1.4'
S S 0.1246 0.1234 'International Tables Vol C Tables 4.2.6.8 and 6.1.1.4'
Ag Ag -0.8971 1.1015 'International Tables Vol C Tables 4.2.6.8 and 6.1.1.4'
P P 0.1023 0.0942 'International Tables Vol C Tables 4.2.6.8 and 6.1.1.4'

loop_
_geom_angle_atom_site_label_1
_geom_angle_atom_site_label_2
_geom_angle_atom_site_label_3
_geom_angle
_geom_angle_site_symmetry_1
_geom_angle_site_symmetry_3
C10 Ag1 P1 167.01(6) 2_657 .
C10 Ag1 Ag1 88.16(6) 2_657 2_657
P1 Ag1 Ag1 87.924(15) . 2_657
N1 P1 C6 103.77(10) . .
N1 P1 C1 104.59(9) . .
C6 P1 C1 115.83(10) . .
N1 P1 Ag1 110.36(6) . .
C6 P1 Ag1 110.17(7) . .
C1 P1 Ag1 111.61(7) . .
O1 S3 O3 114.50(13) . .
O1 S3 O2 115.82(14) . .
O3 S3 O2 114.53(14) . .
O1 S3 C9 103.69(13) . .
O3 S3 C9 103.00(13) . .
O2 S3 C9 102.91(12) . .
C4 C1 C2 109.8(2) . .
C4 C1 C3 108.3(2) . .
C2 C1 C3 108.4(2) . .
C4 C1 P1 117.89(18) . .
C2 C1 P1 105.44(17) . .
C3 C1 P1 106.63(17) . .
C5 C6 C7 109.1(2) . .
C5 C6 C8 109.0(2) . .
C7 C6 C8 109.0(2) . .
C5 C6 P1 107.66(18) . .
C7 C6 P1 116.40(17) . .
C8 C6 P1 105.41(16) . .
C10 N1 C13 109.56(17) . .
C10 N1 P1 121.84(14) . .
C13 N1 P1 128.60(15) . .
F3 C9 F2 106.8(2) . .
F3 C9 F1 107.0(2) . .
F2 C9 F1 107.9(3) . .
F3 C9 S3 112.3(2) . .
F2 C9 S3 111.95(18) . .
F1 C9 S3 110.7(2) . .
C10 N2 C12 111.57(18) . .
C10 N2 C14 124.44(19) . .
C12 N2 C14 123.82(19) . .
N2 C10 N1 104.59(18) . .
N2 C10 Ag1 126.09(15) . 2_657
N1 C10 Ag1 129.04(14) . 2_657
C13 C12 N2 107.28(19) . .
C12 C13 N1 107.0(2) . .

loop_
_geom_bond_atom_site_label_1
_geom_bond_atom_site_label_2
_geom_bond_distance
_geom_bond_site_symmetry_2
Ag1 C10 2.111(2) 2_657
Ag1 P1 2.3852(6) .
Ag1 Ag1 2.8221(3) 2_657
P1 N1 1.7396(17) .
P1 C6 1.860(2) .
P1 C1 1.864(2) .
S3 O1 1.4202(18) .
S3 O3 1.4257(19) .
S3 O2 1.426(2) .
S3 C9 1.818(3) .
C1 C4 1.526(3) .
C1 C2 1.530(3) .
C1 C3 1.540(3) .
C6 C5 1.522(3) .
C6 C7 1.523(3) .
C6 C8 1.530(3) .
N1 C10 1.372(3) .
N1 C13 1.403(3) .
C9 F3 1.310(3) .
C9 F2 1.318(3) .
C9 F1 1.331(3) .
N2 C10 1.342(3) .
N2 C12 1.379(3) .
N2 C14 1.464(3) .
C10 Ag1 2.111(2) 2_657
C12 C13 1.327(3) .
